data_1569814
loop_
_publ_author_name
'Rizzo, Floriana'
'Bosi, Ferdinando'
'Tempesta, Gioacchino'
'Agros\`i, Giovanna'

_publ_section_title
;
 Compositional Variation and Crystal-Chemical Characterization of a
 Watermelon Variety of Tourmaline from Anjanabonoina, Central Madagascar
;
_journal_issue 8
_journal_name_full Crystals
_journal_page_first 1290
_journal_paper_doi 10.3390/cryst13081290
_journal_volume 13
_journal_year 2023
_chemical_formula_sum 'Al8.08 B3.51 Ca0.25 F0.33 H3.36 Li0.76 Mn0.16 Na0.42 O31 Si5.49'
_chemical_formula_weight 949.61
_space_group_crystal_system trigonal
_space_group_IT_number 160
_space_group_name_Hall 'R 3 -2"'
_space_group_name_H-M_alt 'R 3 m :H'
_atom_sites_solution_hydrogens difmap
_audit_creation_method SHELXL-2013
_cell_angle_alpha 90
_cell_angle_beta 90
_cell_angle_gamma 120
_cell_formula_units_Z 3
_cell_length_a 15.8839(2)
_cell_length_b 15.8839(2)
_cell_length_c 7.11600(10)
_cell_measurement_temperature 293(2)
_cell_volume 1554.82(4)
_computing_structure_refinement 'SHELXL-2013 (Sheldrick, 2013)'
_diffrn_ambient_temperature 293(2)
_diffrn_measured_fraction_theta_full 1.000
_diffrn_measured_fraction_theta_max 0.982
_diffrn_radiation_type MoK\a
_diffrn_radiation_wavelength 0.71073
_diffrn_reflns_av_R_equivalents 0.0178
_diffrn_reflns_av_unetI/netI 0.0140
_diffrn_reflns_Laue_measured_fraction_full 1.000
_diffrn_reflns_Laue_measured_fraction_max 0.982
_diffrn_reflns_limit_h_max 21
_diffrn_reflns_limit_h_min -24
_diffrn_reflns_limit_k_max 27
_diffrn_reflns_limit_k_min -26
_diffrn_reflns_limit_l_max 12
_diffrn_reflns_limit_l_min -11
_diffrn_reflns_number 11591
_diffrn_reflns_point_group_measured_fraction_full 1.000
_diffrn_reflns_point_group_measured_fraction_max 0.982
_diffrn_reflns_theta_full 25.242
_diffrn_reflns_theta_max 37.476
_diffrn_reflns_theta_min 2.565
_exptl_absorpt_coefficient_mu 1.398
_exptl_crystal_density_diffrn 3.043
_exptl_crystal_F_000 1595
_exptl_crystal_size_max 0.350
_exptl_crystal_size_mid 0.270
_exptl_crystal_size_min 0.250
_refine_diff_density_max 1.891
_refine_diff_density_min -0.801
_refine_diff_density_rms 0.074
_refine_ls_abs_structure_details
;
 Refined as an inversion twin.
;
_refine_ls_abs_structure_Flack 0.23(3)
_refine_ls_extinction_coef 0.0054(4)
_refine_ls_extinction_expression Fc^*^=kFc[1+0.001xFc^2^\l^3^/sin(2\q)]^-1/4^
_refine_ls_extinction_method SHELXL
_refine_ls_goodness_of_fit_ref 1.129
_refine_ls_hydrogen_treatment refxyz
_refine_ls_matrix_type full
_refine_ls_number_parameters 93
_refine_ls_number_reflns 1891
_refine_ls_number_restraints 1
_refine_ls_restrained_S_all 1.129
_refine_ls_R_factor_all 0.0176
_refine_ls_R_factor_gt 0.0175
_refine_ls_shift/su_max 0.000
_refine_ls_shift/su_mean 0.000
_refine_ls_structure_factor_coef Fsqd
_refine_ls_weighting_details 'w=1/[\s^2^(Fo^2^)+(0.0198P)^2^+2.1343P] where P=(Fo^2^+2Fc^2^)/3'
_refine_ls_weighting_scheme calc
_refine_ls_wR_factor_gt 0.0436
_refine_ls_wR_factor_ref 0.0437
_reflns_Friedel_coverage 0.987
_reflns_Friedel_fraction_full 1.000
_reflns_Friedel_fraction_max 0.982
_reflns_number_gt 1886
_reflns_number_total 1891
_reflns_threshold_expression 'I > 2\s(I)'
_cod_data_source_file m1cg_a.cif
_cod_data_source_block m1cg_a
_cod_original_formula_sum 'H3.36 Al8.08 B3.51 Ca0.25 F0.33 Li0.76 Mn0.16 Na0.42 O31 Si5.49'
_cod_database_code 1569814
_shelx_space_group_comment
;
The symmetry employed for this shelxl refinement is uniquely defined
by the following loop, which should always be used as a source of
symmetry information in preference to the above space-group names.
They are only intended as comments.
;
_shelx_estimated_absorpt_t_min 0.640
_shelx_estimated_absorpt_t_max 0.721
_shelxl_version_number 2013-4

loop_
_space_group_symop_operation_xyz
'x, y, z'
'-y, x-y, z'
'-x+y, -x, z'
'-y, -x, z'
'-x+y, y, z'
'x, x-y, z'
'x+2/3, y+1/3, z+1/3'
'-y+2/3, x-y+1/3, z+1/3'
'-x+y+2/3, -x+1/3, z+1/3'
'-y+2/3, -x+1/3, z+1/3'
'-x+y+2/3, y+1/3, z+1/3'
'x+2/3, x-y+1/3, z+1/3'
'x+1/3, y+2/3, z+2/3'
'-y+1/3, x-y+2/3, z+2/3'
'-x+y+1/3, -x+2/3, z+2/3'
'-y+1/3, -x+2/3, z+2/3'
'-x+y+1/3, y+2/3, z+2/3'
'x+1/3, x-y+2/3, z+2/3'

loop_
_atom_site_label
_atom_site_type_symbol
_atom_site_fract_x
_atom_site_fract_y
_atom_site_fract_z
_atom_site_U_iso_or_equiv
_atom_site_adp_type
_atom_site_occupancy
_atom_site_site_symmetry_order
_atom_site_calc_flag
_atom_site_refinement_flags_posn
_atom_site_refinement_flags_adp
_atom_site_refinement_flags_occupancy
_atom_site_disorder_assembly
_atom_site_disorder_group
Na Na 0.0000 0.0000 0.23444(19) 0.0158(5) Uani 0.670(14) 6 d S T P . .
Ca Ca 0.0000 0.0000 0.23444(19) 0.0158(5) Uani 0.330(14) 6 d S T P . .
LiY Li 0.12368(6) 0.06184(3) 0.62953(12) 0.0099(2) Uani 0.623(3) 2 d S T P . .
MnY Mn 0.12368(6) 0.06184(3) 0.62953(12) 0.0099(2) Uani 0.377(3) 2 d S T P . .
AlZ Al 0.29732(3) 0.26047(3) 0.61161(8) 0.00527(8) Uani 1 1 d . . . . .
B B 0.10931(7) 0.21862(15) 0.4543(3) 0.0057(3) Uani 1 2 d S T P . .
Si Si 0.19206(2) 0.19011(3) 0.0000 0.00426(7) Uani 1 1 d . . . . .
O1 O 0.0000 0.0000 0.7854(5) 0.0527(14) Uani 0.4052 6 d S T P . .
F1 F 0.0000 0.0000 0.7854(5) 0.0527(14) Uani 0.5948 6 d S T P . .
O2 O 0.06033(6) 0.12067(12) 0.4803(3) 0.0178(4) Uani 1 2 d S T P . .
O3 O 0.26907(13) 0.13453(7) 0.5094(2) 0.0095(2) Uani 1 2 d DS T P . .
H3 H 0.258(3) 0.1289(14) 0.377(3) 0.011 Uiso 1 2 d DS U P . .
O4 O 0.09263(6) 0.18526(12) 0.0731(2) 0.0077(2) Uani 1 2 d S T P . .
O5 O 0.18512(12) 0.09256(6) 0.0948(2) 0.0078(2) Uani 1 2 d S T P . .
O6 O 0.19660(7) 0.18661(7) 0.77567(15) 0.00620(16) Uani 1 1 d . . . . .
O7 O 0.28590(7) 0.28573(7) 0.08097(14) 0.00545(15) Uani 1 1 d . . . . .
O8 O 0.20971(7) 0.27028(8) 0.44138(15) 0.00674(16) Uani 1 1 d . . . . .

loop_
_atom_site_aniso_label
_atom_site_aniso_U_11
_atom_site_aniso_U_22
_atom_site_aniso_U_33
_atom_site_aniso_U_23
_atom_site_aniso_U_13
_atom_site_aniso_U_12
Na 0.0174(5) 0.0174(5) 0.0128(6) 0.000 0.000 0.0087(3)
Ca 0.0174(5) 0.0174(5) 0.0128(6) 0.000 0.000 0.0087(3)
LiY 0.0100(3) 0.0077(3) 0.0129(3) -0.00081(11) -0.0016(2) 0.00501(17)
MnY 0.0100(3) 0.0077(3) 0.0129(3) -0.00081(11) -0.0016(2) 0.00501(17)
AlZ 0.00537(16) 0.00669(17) 0.00444(15) 0.00071(12) 0.00015(12) 0.00353(13)
B 0.0062(5) 0.0044(7) 0.0059(7) 0.0007(5) 0.0004(3) 0.0022(4)
Si 0.00424(15) 0.00382(14) 0.00463(13) -0.00014(11) 0.00009(11) 0.00194(11)
O1 0.075(2) 0.075(2) 0.0077(13) 0.000 0.000 0.0376(12)
F1 0.075(2) 0.075(2) 0.0077(13) 0.000 0.000 0.0376(12)
O2 0.0278(8) 0.0028(6) 0.0143(7) 0.0005(5) 0.0003(2) 0.0014(3)
O3 0.0196(7) 0.0082(4) 0.0043(5) -0.0002(2) -0.0003(5) 0.0098(4)
O4 0.0057(4) 0.0121(6) 0.0073(5) -0.0016(5) -0.0008(2) 0.0060(3)
O5 0.0132(6) 0.0061(4) 0.0066(5) 0.0008(2) 0.0016(4) 0.0066(3)
O6 0.0057(4) 0.0070(4) 0.0041(3) 0.0001(3) 0.0006(3) 0.0019(3)
O7 0.0046(3) 0.0049(3) 0.0051(4) -0.0011(3) 0.0003(3) 0.0010(3)
O8 0.0045(4) 0.0096(4) 0.0070(4) 0.0033(3) 0.0010(3) 0.0042(3)

loop_
_atom_type_symbol
_atom_type_description
_atom_type_scat_dispersion_real
_atom_type_scat_dispersion_imag
_atom_type_scat_source
O O 0.0080 0.0060 'International Tables Vol C Tables 4.2.6.8 and 6.1.1.4'
B B 0.0013 0.0007 'International Tables Vol C Tables 4.2.6.8 and 6.1.1.4'
Na Na 0.0362 0.0249 'International Tables Vol C Tables 4.2.6.8 and 6.1.1.4'
Al Al 0.0645 0.0514 'International Tables Vol C Tables 4.2.6.8 and 6.1.1.4'
Si Si 0.0817 0.0704 'International Tables Vol C Tables 4.2.6.8 and 6.1.1.4'
H H 0.0000 0.0000 'International Tables Vol C Tables 4.2.6.8 and 6.1.1.4'
Li Li -0.0003 0.0001 'International Tables Vol C Tables 4.2.6.8 and 6.1.1.4'
Ca Ca 0.2262 0.3064 'International Tables Vol C Tables 4.2.6.8 and 6.1.1.4'
Mn Mn 0.3368 0.7283 'International Tables Vol C Tables 4.2.6.8 and 6.1.1.4'
F F 0.0171 0.0103 'International Tables Vol C Tables 4.2.6.8 and 6.1.1.4'

loop_
_geom_angle_atom_site_label_1
_geom_angle_atom_site_label_2
_geom_angle_atom_site_label_3
_geom_angle
_geom_angle_site_symmetry_1
_geom_angle_site_symmetry_3
_geom_angle_publ_flag
O2 Na O2 73.17(7) 3 2 ?
O2 Na O2 73.17(7) 3 . ?
O2 Na O2 73.17(7) 2 . ?
O2 Na O5 86.74(4) 3 3 ?
O2 Na O5 86.74(4) 2 3 ?
O2 Na O5 154.81(7) . 3 ?
O2 Na O5 154.81(7) 3 2 ?
O2 Na O5 86.74(4) 2 2 ?
O2 Na O5 86.74(4) . 2 ?
O5 Na O5 107.57(4) 3 2 ?
O2 Na O5 86.74(4) 3 . ?
O2 Na O5 154.80(7) 2 . ?
O2 Na O5 86.74(4) . . ?
O5 Na O5 107.57(4) 3 . ?
O5 Na O5 107.57(4) 2 . ?
O2 Na O4 127.72(3) 3 2 ?
O2 Na O4 70.77(5) 2 2 ?
O2 Na O4 127.72(3) . 2 ?
O5 Na O4 54.970(14) 3 2 ?
O5 Na O4 54.970(14) 2 2 ?
O5 Na O4 134.43(6) . 2 ?
O2 Na O4 70.77(5) 3 3 ?
O2 Na O4 127.72(3) 2 3 ?
O2 Na O4 127.72(3) . 3 ?
O5 Na O4 54.970(14) 3 3 ?
O5 Na O4 134.43(6) 2 3 ?
O5 Na O4 54.970(14) . 3 ?
O4 Na O4 104.29(4) 2 3 ?
O2 Na O4 127.72(3) 3 . ?
O2 Na O4 127.72(3) 2 . ?
O2 Na O4 70.77(5) . . ?
O5 Na O4 134.43(6) 3 . ?
O5 Na O4 54.970(14) 2 . ?
O5 Na O4 54.970(14) . . ?
O4 Na O4 104.29(4) 2 . ?
O4 Na O4 104.29(4) 3 . ?
O2 Na MnY 74.67(6) 3 2 ?
O2 Na MnY 36.98(3) 2 2 ?
O2 Na MnY 36.98(3) . 2 ?
O5 Na MnY 123.51(4) 3 2 ?
O5 Na MnY 80.14(4) 2 2 ?
O5 Na MnY 123.51(4) . 2 ?
O4 Na MnY 96.63(3) 2 2 ?
O4 Na MnY 145.44(5) 3 2 ?
O4 Na MnY 96.63(3) . 2 ?
O2 Na LiY 74.67(6) 3 2 ?
O2 Na LiY 36.98(3) 2 2 ?
O2 Na LiY 36.98(3) . 2 ?
O5 Na LiY 123.51(4) 3 2 ?
O5 Na LiY 80.14(4) 2 2 ?
O5 Na LiY 123.51(4) . 2 ?
O4 Na LiY 96.63(3) 2 2 ?
O4 Na LiY 145.44(5) 3 2 ?
O4 Na LiY 96.63(3) . 2 ?
MnY Na LiY 0.00(2) 2 2 ?
O2 Na LiY 36.98(3) 3 . ?
O2 Na LiY 74.67(6) 2 . ?
O2 Na LiY 36.98(3) . . ?
O5 Na LiY 123.51(4) 3 . ?
O5 Na LiY 123.51(4) 2 . ?
O5 Na LiY 80.13(4) . . ?
O4 Na LiY 145.44(5) 2 . ?
O4 Na LiY 96.63(3) 3 . ?
O4 Na LiY 96.63(3) . . ?
MnY Na LiY 53.28(3) 2 . ?
LiY Na LiY 53.28(3) 2 . ?
O2 LiY O2 92.61(11) 3 . ?
O2 LiY O6 176.11(7) 3 . ?
O2 LiY O6 89.45(6) . . ?
O2 LiY O6 89.45(6) 3 6 ?
O2 LiY O6 176.11(7) . 6 ?
O6 LiY O6 88.30(7) . 6 ?
O2 LiY O1 85.67(8) 3 . ?
O2 LiY O1 85.67(8) . . ?
O6 LiY O1 97.77(8) . . ?
O6 LiY O1 97.77(8) 6 . ?
O2 LiY O3 101.14(6) 3 . ?
O2 LiY O3 101.14(6) . . ?
O6 LiY O3 75.22(5) . . ?
O6 LiY O3 75.22(5) 6 . ?
O1 LiY O3 170.03(11) . . ?
O2 LiY MnY 88.97(5) 3 2 ?
O2 LiY MnY 42.18(5) . 2 ?
O6 LiY MnY 94.77(3) . 2 ?
O6 LiY MnY 141.23(4) 6 2 ?
O1 LiY MnY 43.49(6) . 2 ?
O3 LiY MnY 142.79(2) . 2 ?
O2 LiY LiY 88.97(5) 3 2 ?
O2 LiY LiY 42.18(5) . 2 ?
O6 LiY LiY 94.77(3) . 2 ?
O6 LiY LiY 141.23(4) 6 2 ?
O1 LiY LiY 43.49(6) . 2 ?
O3 LiY LiY 142.79(2) . 2 ?
MnY LiY LiY 0.0 2 2 ?
O2 LiY MnY 42.18(5) 3 3 ?
O2 LiY MnY 88.97(5) . 3 ?
O6 LiY MnY 141.23(4) . 3 ?
O6 LiY MnY 94.77(3) 6 3 ?
O1 LiY MnY 43.49(6) . 3 ?
O3 LiY MnY 142.78(2) . 3 ?
MnY LiY MnY 60.0 2 3 ?
LiY LiY MnY 60.0 2 3 ?
O2 LiY LiY 42.18(5) 3 3 ?
O2 LiY LiY 88.97(5) . 3 ?
O6 LiY LiY 141.23(4) . 3 ?
O6 LiY LiY 94.77(3) 6 3 ?
O1 LiY LiY 43.49(6) . 3 ?
O3 LiY LiY 142.78(2) . 3 ?
MnY LiY LiY 60.0 2 3 ?
LiY LiY LiY 60.0 2 3 ?
MnY LiY LiY 0.00(5) 3 3 ?
O2 LiY AlZ 84.12(5) 3 6 ?
O2 LiY AlZ 139.42(5) . 6 ?
O6 LiY AlZ 92.17(4) . 6 ?
O6 LiY AlZ 37.58(3) 6 6 ?
O1 LiY AlZ 134.03(6) . 6 ?
O3 LiY AlZ 41.05(2) . 6 ?
MnY LiY AlZ 172.932(13) 2 6 ?
LiY LiY AlZ 172.932(13) 2 6 ?
MnY LiY AlZ 113.346(12) 3 6 ?
LiY LiY AlZ 113.346(12) 3 6 ?
O6 AlZ O7 169.11(5) . 8 ?
O6 AlZ O8 95.14(5) . 8 ?
O7 AlZ O8 95.76(5) 8 8 ?
O6 AlZ O8 91.01(5) . . ?
O7 AlZ O8 78.16(4) 8 . ?
O8 AlZ O8 170.70(4) 8 . ?
O6 AlZ O7 92.53(5) . 15 ?
O7 AlZ O7 89.77(2) 8 15 ?
O8 AlZ O7 76.93(4) 8 15 ?
O8 AlZ O7 95.87(5) . 15 ?
O6 AlZ O3 84.42(6) . . ?
O7 AlZ O3 94.79(6) 8 . ?
O8 AlZ O3 95.02(6) 8 . ?
O8 AlZ O3 92.51(6) . . ?
O7 AlZ O3 171.14(5) 15 . ?
O6 AlZ AlZ 86.13(3) . 8 ?
O7 AlZ AlZ 102.23(4) 8 8 ?
O8 AlZ AlZ 39.52(3) 8 8 ?
O8 AlZ AlZ 134.45(4) . 8 ?
O7 AlZ AlZ 39.08(3) 15 8 ?
O3 AlZ AlZ 132.20(5) . 8 ?
O6 AlZ AlZ 128.72(4) . 15_554 ?
O7 AlZ AlZ 40.93(3) 8 15_554 ?
O8 AlZ AlZ 133.23(4) 8 15_554 ?
O8 AlZ AlZ 38.93(3) . 15_554 ?
O7 AlZ AlZ 84.80(3) 15 15_554 ?
O3 AlZ AlZ 103.61(4) . 15_554 ?
AlZ AlZ AlZ 118.471(19) 8 15_554 ?
O6 AlZ LiY 41.60(4) . . ?
O7 AlZ LiY 132.79(4) 8 . ?
O8 AlZ LiY 111.48(4) 8 . ?
O8 AlZ LiY 77.70(4) . . ?
O7 AlZ LiY 132.58(4) 15 . ?
O3 AlZ LiY 46.85(5) . . ?
AlZ AlZ LiY 123.51(2) 8 . ?
AlZ AlZ LiY 112.55(2) 15_554 . ?
O2 B O8 121.17(8) . . ?
O2 B O8 121.17(8) . 5 ?
O8 B O8 117.66(17) . 5 ?
O6 Si O7 110.66(5) 1_554 . ?
O6 Si O4 112.13(7) 1_554 . ?
O7 Si O4 110.42(7) . . ?
O6 Si O5 111.10(6) 1_554 . ?
O7 Si O5 109.65(7) . . ?
O4 Si O5 102.61(8) . . ?
O6 Si LiY 32.41(4) 1_554 1_554 ?
O7 Si LiY 139.52(4) . 1_554 ?
O4 Si LiY 102.86(6) . 1_554 ?
O5 Si LiY 84.00(5) . 1_554 ?
O6 Si Na 119.05(4) 1_554 . ?
O7 Si Na 130.24(4) . . ?
O4 Si Na 52.70(6) . . ?
O5 Si Na 50.60(6) . . ?
LiY Si Na 88.33(2) 1_554 . ?
MnY O1 LiY 0.00(5) 2 2 ?
MnY O1 LiY 93.01(13) 2 . ?
LiY O1 LiY 93.01(13) 2 . ?
MnY O1 MnY 93.02(13) 2 3 ?
LiY O1 MnY 93.02(13) 2 3 ?
LiY O1 MnY 93.01(13) . 3 ?
MnY O1 LiY 93.02(13) 2 3 ?
LiY O1 LiY 93.02(13) 2 3 ?
LiY O1 LiY 93.01(13) . 3 ?
MnY O1 LiY 0.00(6) 3 3 ?
B O2 MnY 118.43(9) . 2 ?
B O2 LiY 118.43(9) . 2 ?
MnY O2 LiY 0.000(9) 2 2 ?
B O2 LiY 118.42(9) . . ?
MnY O2 LiY 95.64(9) 2 . ?
LiY O2 LiY 95.64(9) 2 . ?
B O2 Na 125.66(14) . . ?
MnY O2 Na 96.16(6) 2 . ?
LiY O2 Na 96.16(6) 2 . ?
LiY O2 Na 96.16(6) . . ?
AlZ O3 AlZ 130.20(8) 6 . ?
AlZ O3 LiY 92.10(5) 6 . ?
AlZ O3 LiY 92.10(5) . . ?
AlZ O3 H3 113.5(4) 6 . ?
AlZ O3 H3 113.5(3) . . ?
LiY O3 H3 104(2) . . ?
Si O4 Si 142.42(10) . 5 ?
Si O4 Na 99.71(6) . . ?
Si O4 Na 99.71(6) 5 . ?
Si O5 Si 130.97(9) 6 . ?
Si O5 Na 101.74(6) 6 . ?
Si O5 Na 101.74(6) . . ?
Si O6 AlZ 130.34(6) 1_556 . ?
Si O6 LiY 122.39(6) 1_556 . ?
AlZ O6 LiY 100.82(5) . . ?
Si O7 AlZ 130.25(6) . 15_554 ?
Si O7 AlZ 126.56(5) . 8_554 ?
AlZ O7 AlZ 99.98(4) 15_554 8_554 ?
B O8 AlZ 132.86(10) . 15_554 ?
B O8 AlZ 125.47(10) . . ?
AlZ O8 AlZ 101.55(5) 15_554 . ?

loop_
_geom_bond_atom_site_label_1
_geom_bond_atom_site_label_2
_geom_bond_distance
_geom_bond_site_symmetry_2
_geom_bond_publ_flag
Na O2 2.412(2) 3 ?
Na O2 2.412(2) 2 ?
Na O2 2.412(2) . ?
Na O5 2.7334(16) 3 ?
Na O5 2.7334(16) 2 ?
Na O5 2.7334(16) . ?
Na O4 2.7952(17) 2 ?
Na O4 2.7952(17) 3 ?
Na O4 2.7952(17) . ?
Na MnY 3.2861(14) 2 ?
Na LiY 3.2861(14) 2 ?
Na LiY 3.2861(14) . ?
LiY O2 1.9882(13) 3 ?
LiY O2 1.9882(13) . ?
LiY O6 2.0138(12) . ?
LiY O6 2.0139(12) 6 ?
LiY O1 2.031(2) . ?
LiY O3 2.1749(19) . ?
LiY MnY 2.9466(14) 2 ?
LiY LiY 2.9466(14) 2 ?
LiY MnY 2.9467(14) 3 ?
LiY LiY 2.9467(14) 3 ?
LiY AlZ 2.9791(8) 6 ?
AlZ O6 1.8498(11) . ?
AlZ O7 1.8816(10) 8 ?
AlZ O8 1.8852(11) 8 ?
AlZ O8 1.9092(11) . ?
AlZ O7 1.9556(10) 15 ?
AlZ O3 1.9579(8) . ?
AlZ AlZ 2.9395(5) 8 ?
AlZ AlZ 2.9395(4) 15_554 ?
B O2 1.360(3) . ?
B O8 1.3844(15) . ?
B O8 1.3844(15) 5 ?
Si O6 1.6002(11) 1_554 ?
Si O7 1.6114(10) . ?
Si O4 1.6275(6) . ?
Si O5 1.6425(7) . ?
Si LiY 3.1730(8) 1_554 ?
O1 MnY 2.031(2) 2 ?
O1 LiY 2.031(2) 2 ?
O1 MnY 2.031(2) 3 ?
O1 LiY 2.031(2) 3 ?
O2 MnY 1.9882(13) 2 ?
O2 LiY 1.9882(13) 2 ?
O3 AlZ 1.9578(8) 6 ?
O3 H3 0.95(2) . ?
O4 Si 1.6275(6) 5 ?
O5 Si 1.6424(7) 6 ?
O6 Si 1.6002(11) 1_556 ?
O7 AlZ 1.8816(10) 15_554 ?
O7 AlZ 1.9556(10) 8_554 ?
O8 AlZ 1.8852(11) 15_554 ?
